data_7056139
loop_
_publ_author_name
'Leblanc, Nicolas'
'Sproules, Stephen'
'Powell, Annie K.'

_publ_section_title
;
 An alternative method to access diverse
 N,N&#x2032;-diquaternised-3,3&#x2032;-biquinoxalinium
 &#x201C;biquinoxen&#x201D; dications
;
_journal_issue 8
_journal_name_full 'New J. Chem.'
_journal_page_first 2949
_journal_paper_doi 10.1039/C7NJ00531H
_journal_volume 41
_journal_year 2017
_chemical_compound_source 'synthesis as described'
_chemical_formula_moiety 'C20 H20 N4, 2(B F4)'
_chemical_formula_sum 'C20 H20 B2 F8 N4'
_chemical_formula_weight 490.02
_chemical_name_common Ethylbiquinoxen
_chemical_name_systematic 'N,N'-diethyl-3,3'-biquinoxalinium bis(tetrafluoroborate)'
_space_group_IT_number 15
_symmetry_cell_setting monoclinic
_symmetry_Int_Tables_number 15
_symmetry_space_group_name_Hall '-C 2yc'
_symmetry_space_group_name_H-M 'C 1 2/c 1'
_atom_sites_solution_hydrogens geom
_audit_conform_dict_location ftp://ftp.iucr.org/pub/cif_core.dic
_audit_conform_dict_name cif_core.dic
_audit_conform_dict_version 2.4.3
_audit_creation_date 2015-07-14T16:06:18-00:00
_audit_creation_method 'WinGX routine CIF_UPDATE'
_audit_update_record
;
2016-10-26 deposited with the CCDC.
2017-03-15 downloaded from the CCDC.
;
_cell_angle_alpha 90
_cell_angle_beta 101.28(3)
_cell_angle_gamma 90
_cell_formula_units_Z 4
_cell_length_a 9.371(4)
_cell_length_b 14.361(7)
_cell_length_c 15.685(6)
_cell_measurement_reflns_used 7452
_cell_measurement_temperature 180(2)
_cell_measurement_theta_max 25.63
_cell_measurement_theta_min 1.32
_cell_measurement_wavelength 0.71073
_cell_volume 2070.1(16)
_computing_cell_refinement 'STOE X-AREA'
_computing_data_collection 'STOE X-AREA'
_computing_data_reduction 'SHELXS-86 (Sheldrick, 1986)'
_computing_molecular_graphics 'Ortep-3 for Windows (Farrugia, 1997)'
_computing_publication_material 'WinGX publication routines (Farrugia, 1999)'
_computing_structure_refinement 'SHELXL-97 (Sheldrick, 1997)'
_diffrn_ambient_temperature 180
_diffrn_detector 'image plate ( 34 cm diameter )'
_diffrn_detector_area_resol_mean 6.67
_diffrn_detector_type STOE
_diffrn_measured_fraction_theta_full 0.987
_diffrn_measured_fraction_theta_max 0.981
_diffrn_measurement_details ' 239 frames, detector distance = 130 mm'
_diffrn_measurement_device '2-circle goniometer'
_diffrn_measurement_device_type 'STOE IPDS 2'
_diffrn_measurement_method 'rotation method'
_diffrn_radiation_collimation '0.5 mm, multiple pinhole'
_diffrn_radiation_monochromator 'planar graphite'
_diffrn_radiation_polarisn_norm 0
_diffrn_radiation_type 'Mo K\a'
_diffrn_radiation_wavelength 0.71073
_diffrn_reflns_av_R_equivalents 0.0373
_diffrn_reflns_Laue_measured_fraction_full 0.987
_diffrn_reflns_Laue_measured_fraction_max 0.981
_diffrn_reflns_limit_h_max 10
_diffrn_reflns_limit_h_min -11
_diffrn_reflns_limit_k_max 17
_diffrn_reflns_limit_k_min -17
_diffrn_reflns_limit_l_max 19
_diffrn_reflns_limit_l_min -17
_diffrn_reflns_number 7293
_diffrn_reflns_point_group_measured_fraction_full 0.987
_diffrn_reflns_point_group_measured_fraction_max 0.981
_diffrn_reflns_theta_full 25.242
_diffrn_reflns_theta_max 25.624
_diffrn_reflns_theta_min 2.631
_diffrn_source 'sealed X-ray tube, 12 x 0.4 mm fine focus'
_diffrn_source_current 40
_diffrn_source_power 2.000
_diffrn_source_voltage 50
_exptl_absorpt_coefficient_mu 0.144
_exptl_absorpt_correction_type none
_exptl_crystal_colour white
_exptl_crystal_density_diffrn 1.572
_exptl_crystal_density_method 'not measured'
_exptl_crystal_description prism
_exptl_crystal_F_000 1000
_exptl_crystal_size_max 0.319
_exptl_crystal_size_mid 0.193
_exptl_crystal_size_min 0.127
_refine_diff_density_max 0.416
_refine_diff_density_min -0.311
_refine_diff_density_rms 0.04
_refine_ls_extinction_method none
_refine_ls_goodness_of_fit_ref 1.071
_refine_ls_hydrogen_treatment constr
_refine_ls_matrix_type full
_refine_ls_number_constraints 0
_refine_ls_number_parameters 155
_refine_ls_number_reflns 1932
_refine_ls_number_restraints 0
_refine_ls_restrained_S_all 1.071
_refine_ls_R_factor_all 0.0486
_refine_ls_R_factor_gt 0.0389
_refine_ls_shift/su_max 0
_refine_ls_shift/su_mean 0
_refine_ls_structure_factor_coef Fsqd
_refine_ls_weighting_details 'w=1/[\s^2^(Fo^2^)+(0.0481P)^2^+1.8430P] where P=(Fo^2^+2Fc^2^)/3'
_refine_ls_weighting_scheme calc
_refine_ls_wR_factor_gt 0.0981
_refine_ls_wR_factor_ref 0.1082
_reflns_number_gt 1621
_reflns_number_total 1932
_reflns_threshold_expression 'I > 2\s(I)'
_cod_data_source_file c7nj00531h2.cif
_cod_data_source_block shelx
_cod_original_cell_volume 2069.9(15)
_cod_original_sg_symbol_H-M 'C 2/c'
_cod_database_code 7056139

loop_
_symmetry_equiv_pos_as_xyz
'x, y, z'
'-x, y, -z+1/2'
'x+1/2, y+1/2, z'
'-x+1/2, y+1/2, -z+1/2'
'-x, -y, -z'
'x, -y, z-1/2'
'-x+1/2, -y+1/2, -z'
'x+1/2, -y+1/2, z-1/2'

loop_
_atom_site_label
_atom_site_type_symbol
_atom_site_fract_x
_atom_site_fract_y
_atom_site_fract_z
_atom_site_U_iso_or_equiv
_atom_site_adp_type
_atom_site_occupancy
_atom_site_calc_flag
C1 C 0.55236(17) 0.16528(12) 0.62468(11) 0.0328(4) Uani 1 d
H1A H 0.51 0.2011 0.5736 0.039 Uiso 1 calc
H1B H 0.5405 0.2005 0.6756 0.039 Uiso 1 calc
C2 C 0.80092(18) 0.15189(11) 0.70232(11) 0.0296(4) Uani 1 d
H2 H 0.7652 0.162 0.7528 0.035 Uiso 1 calc
C3 C 0.95132(18) 0.13789(11) 0.70713(10) 0.0290(4) Uani 1 d
C4 C 0.91591(17) 0.12395(10) 0.55923(11) 0.0289(4) Uani 1 d
C5 C 0.97405(18) 0.11084(11) 0.48364(11) 0.0331(4) Uani 1 d
H5 H 1.0739 0.1039 0.4881 0.04 Uiso 1 calc
C6 C 0.8838(2) 0.10833(12) 0.40379(11) 0.0357(4) Uani 1 d
H6 H 0.9223 0.0989 0.3541 0.043 Uiso 1 calc
C7 C 0.7324(2) 0.11998(11) 0.39664(11) 0.0347(4) Uani 1 d
H7 H 0.6723 0.1182 0.3419 0.042 Uiso 1 calc
C8 C 0.67166(19) 0.13384(11) 0.46837(11) 0.0322(4) Uani 1 d
H8 H 0.5718 0.1419 0.4626 0.039 Uiso 1 calc
C9 C 0.76298(18) 0.13562(10) 0.55066(10) 0.0282(4) Uani 1 d
C10 C 0.4736(2) 0.07333(13) 0.62338(12) 0.0395(4) Uani 1 d
H1C H 0.517 0.0372 0.6732 0.059 Uiso 1 calc
H10A H 0.4807 0.0399 0.5714 0.059 Uiso 1 calc
H10C H 0.3731 0.0844 0.6247 0.059 Uiso 1 calc
N1 N 0.71083(14) 0.15069(9) 0.62623(9) 0.0278(3) Uani 1 d
N2 N 1.00831(15) 0.12515(9) 0.63778(9) 0.0300(3) Uani 1 d
F1 F 0.79286(16) -0.05521(9) 0.67962(13) 0.0853(5) Uani 1 d
F2 F 0.83257(12) -0.20771(8) 0.68094(9) 0.0570(4) Uani 1 d
F3 F 0.60885(11) -0.15437(9) 0.68635(7) 0.0489(3) Uani 1 d
F4 F 0.69381(15) -0.13911(15) 0.56322(8) 0.0890(6) Uani 1 d
B1 B 0.7321(2) -0.13973(14) 0.65200(13) 0.0350(4) Uani 1 d

loop_
_atom_site_aniso_label
_atom_site_aniso_U_11
_atom_site_aniso_U_22
_atom_site_aniso_U_33
_atom_site_aniso_U_23
_atom_site_aniso_U_13
_atom_site_aniso_U_12
C1 0.0267(8) 0.0349(8) 0.0369(9) -0.0020(7) 0.0062(7) 0.0037(7)
C2 0.0319(8) 0.0273(8) 0.0296(8) -0.0005(6) 0.0063(7) -0.0001(6)
C3 0.0311(8) 0.0255(8) 0.0301(8) 0.0007(6) 0.0049(7) -0.0009(6)
C4 0.0305(8) 0.0251(7) 0.0307(8) 0.0008(6) 0.0046(7) -0.0020(6)
C5 0.0328(9) 0.0338(9) 0.0337(9) 0.0009(7) 0.0088(7) -0.0013(7)
C6 0.0436(10) 0.0343(9) 0.0310(9) -0.0003(7) 0.0116(8) -0.0043(7)
C7 0.0402(9) 0.0324(8) 0.0295(8) 0.0011(7) 0.0014(7) -0.0066(7)
C8 0.0315(8) 0.0294(8) 0.0343(9) 0.0018(6) 0.0029(7) -0.0027(6)
C9 0.0307(8) 0.0232(7) 0.0304(8) 0.0009(6) 0.0053(7) -0.0015(6)
C10 0.0349(9) 0.0415(10) 0.0431(10) 0.0000(8) 0.0103(8) -0.0045(8)
N1 0.0275(7) 0.0254(6) 0.0301(7) -0.0004(5) 0.0043(5) 0.0000(5)
N2 0.0301(7) 0.0287(7) 0.0310(7) 0.0005(5) 0.0051(6) -0.0007(5)
F1 0.0655(9) 0.0420(7) 0.1426(15) 0.0057(8) 0.0060(9) -0.0074(6)
F2 0.0405(6) 0.0529(7) 0.0796(9) 0.0189(6) 0.0169(6) 0.0157(5)
F3 0.0321(6) 0.0744(8) 0.0421(6) 0.0041(5) 0.0121(5) 0.0046(5)
F4 0.0478(8) 0.1845(19) 0.0357(7) 0.0165(8) 0.0106(6) 0.0067(9)
B1 0.0284(9) 0.0431(11) 0.0338(10) 0.0094(8) 0.0066(8) 0.0041(8)

loop_
_atom_type_symbol
_atom_type_description
_atom_type_scat_dispersion_real
_atom_type_scat_dispersion_imag
_atom_type_scat_source
H H 0 0 'International Tables Vol C Tables 4.2.6.8 and 6.1.1.4'
C C 0.0033 0.0016 'International Tables Vol C Tables 4.2.6.8 and 6.1.1.4'
N N 0.0061 0.0033 'International Tables Vol C Tables 4.2.6.8 and 6.1.1.4'
F F 0.0171 0.0103 'International Tables Vol C Tables 4.2.6.8 and 6.1.1.4'
B B 0.0013 0.0007 'International Tables Vol C Tables 4.2.6.8 and 6.1.1.4'

loop_
_geom_angle_atom_site_label_1
_geom_angle_atom_site_label_2
_geom_angle_atom_site_label_3
_geom_angle
_geom_angle_site_symmetry_3
N1 C1 C10 111.02(14) .
N1 C2 C3 120.12(15) .
N2 C3 C2 122.59(16) .
N2 C3 C3 118.49(18) 2_756
C2 C3 C3 118.91(18) 2_756
N2 C4 C5 118.73(15) .
N2 C4 C9 122.33(15) .
C5 C4 C9 118.93(15) .
C6 C5 C4 120.12(16) .
C5 C6 C7 120.10(16) .
C8 C7 C6 121.62(16) .
C7 C8 C9 118.78(16) .
N1 C9 C8 122.46(15) .
N1 C9 C4 117.08(15) .
C8 C9 C4 120.44(15) .
C2 N1 C9 120.36(14) .
C2 N1 C1 118.06(14) .
C9 N1 C1 121.58(14) .
C3 N2 C4 117.48(14) .
F4 B1 F2 111.61(17) .
F4 B1 F1 108.97(18) .
F2 B1 F1 108.02(16) .
F4 B1 F3 108.95(16) .
F2 B1 F3 109.55(15) .
F1 B1 F3 109.72(17) .

loop_
_geom_bond_atom_site_label_1
_geom_bond_atom_site_label_2
_geom_bond_distance
_geom_bond_site_symmetry_2
C1 N1 1.495(2) .
C1 C10 1.511(2) .
C2 N1 1.320(2) .
C2 C3 1.411(2) .
C3 N2 1.315(2) .
C3 C3 1.470(3) 2_756
C4 N2 1.360(2) .
C4 C5 1.411(2) .
C4 C9 1.423(2) .
C5 C6 1.368(3) .
C6 C7 1.411(3) .
C7 C8 1.371(2) .
C8 C9 1.402(2) .
C9 N1 1.385(2) .
F1 B1 1.374(3) .
F2 B1 1.370(2) .
F3 B1 1.383(2) .
F4 B1 1.368(3) .

loop_
_geom_torsion_atom_site_label_1
_geom_torsion_atom_site_label_2
_geom_torsion_atom_site_label_3
_geom_torsion_atom_site_label_4
_geom_torsion
_geom_torsion_site_symmetry_1
_geom_torsion_site_symmetry_4
N1 C2 C3 N2 1.4(2) . .
N1 C2 C3 C3 -178.89(10) . 2_756
N2 C4 C5 C6 179.32(15) . .
C9 C4 C5 C6 -0.8(2) . .
C4 C5 C6 C7 0.8(2) . .
C5 C6 C7 C8 -0.1(3) . .
C6 C7 C8 C9 -0.5(2) . .
C7 C8 C9 N1 178.95(14) . .
C7 C8 C9 C4 0.5(2) . .
N2 C4 C9 N1 1.5(2) . .
C5 C4 C9 N1 -178.38(13) . .
N2 C4 C9 C8 -179.95(14) . .
C5 C4 C9 C8 0.2(2) . .
C3 C2 N1 C9 0.1(2) . .
C3 C2 N1 C1 179.61(14) . .
C8 C9 N1 C2 -179.92(14) . .
C4 C9 N1 C2 -1.4(2) . .
C8 C9 N1 C1 0.5(2) . .
C4 C9 N1 C1 179.07(13) . .
C10 C1 N1 C2 -95.52(17) . .
C10 C1 N1 C9 84.02(18) . .
C2 C3 N2 C4 -1.3(2) . .
C3 C3 N2 C4 178.99(9) 2_756 .
C5 C4 N2 C3 179.72(14) . .
C9 C4 N2 C3 -0.2(2) . .
